data_1563581
loop_
_publ_author_name
'Terebilenko, Kateryna V.'
'Kirichok, Alexander A.'
'Baumer, Vyacheslav N.'
'Sereduk, Maksym'
'Slobodyanik, Nikolay S.'
'G\"utlich, P.'

_publ_section_title
;
 Structure and magnetic properties of AgFeP2O7
;
_journal_issue 6
_journal_name_full 'Journal of Solid State Chemistry'
_journal_page_first 1473
_journal_page_last 1476
_journal_paper_doi 10.1016/j.jssc.2010.03.042
_journal_volume 183
_journal_year 2010
_chemical_formula_moiety 'Ag(+) Fe(3+), (O7 P2) (4-)'
_chemical_formula_sum 'Ag Fe O7 P2'
_chemical_formula_weight 337.66
_chemical_name_systematic
;
 argentum ferrum (III) diphosphate
;
_space_group_IT_number 14
_space_group_name_Hall '-P 2ybc'
_space_group_name_H-M_alt 'P 1 21/c 1'
_symmetry_cell_setting monoclinic
_symmetry_space_group_name_Hall '-P 2ybc'
_symmetry_space_group_name_H-M 'P 1 21/c 1'
_atom_sites_solution_primary direct
_atom_sites_solution_secondary difmap
_cell_angle_alpha 90
_cell_angle_beta 111.823(2)
_cell_angle_gamma 90
_cell_formula_units_Z 4
_cell_length_a 7.33380(10)
_cell_length_b 7.97310(10)
_cell_length_c 9.5665(2)
_cell_measurement_reflns_used 7135
_cell_measurement_temperature 293(2)
_cell_measurement_theta_max 29.99
_cell_measurement_theta_min 2.99
_cell_volume 519.296(16)
_computing_cell_refinement
;
        CrysAlisPro, Oxford Diffraction Ltd.,
        Version 1.171.33.41 (release 06-05-2009 CrysAlis171 .NET)
        (compiled May  6 2009,17:20:42)
;
_computing_data_collection
;
        CrysAlisPro, Oxford Diffraction Ltd.,
        Version 1.171.33.41 (release 06-05-2009 CrysAlis171 .NET)
        (compiled May  6 2009,17:20:42)
;
_computing_data_reduction
;
        CrysAlisPro, Oxford Diffraction Ltd.,
        Version 1.171.33.41 (release 06-05-2009 CrysAlis171 .NET)
        (compiled May  6 2009,17:20:42)
;
_computing_molecular_graphics 'DIAMOND (Bradenburg, 1999)'
_computing_publication_material 'WinGX (Farrugia, 1999)'
_computing_structure_refinement 'SHELXL-97 (Sheldrick, 1997)'
_computing_structure_solution 'SUPERFLIP (Palatinus & Chapuis, 2007)'
_diffrn_ambient_temperature 293(2)
_diffrn_measured_fraction_theta_full 1
_diffrn_measured_fraction_theta_max 1
_diffrn_measurement_device_type 'Oxford Diffraction Xcalibur, Sapphire3'
_diffrn_measurement_method '\w scans'
_diffrn_radiation_monochromator graphite
_diffrn_radiation_type MoK\a
_diffrn_radiation_wavelength 0.71073
_diffrn_reflns_av_R_equivalents 0.0232
_diffrn_reflns_av_unetI/netI 0.0156
_diffrn_reflns_limit_h_max 6
_diffrn_reflns_limit_h_min -10
_diffrn_reflns_limit_k_max 11
_diffrn_reflns_limit_k_min -11
_diffrn_reflns_limit_l_max 13
_diffrn_reflns_limit_l_min -13
_diffrn_reflns_number 7135
_diffrn_reflns_theta_full 29.99
_diffrn_reflns_theta_max 29.99
_diffrn_reflns_theta_min 2.99
_diffrn_standards_interval_count 0
_diffrn_standards_interval_time 0
_diffrn_standards_number 0
_exptl_absorpt_coefficient_mu 7.162
_exptl_absorpt_correction_T_max 0.5963
_exptl_absorpt_correction_T_min 0.566
_exptl_absorpt_correction_type multi-scan
_exptl_absorpt_process_details
;
(Blessing, 1995)
;
_exptl_crystal_colour pink
_exptl_crystal_density_diffrn 4.319
_exptl_crystal_density_method 'not measured'
_exptl_crystal_description skin
_exptl_crystal_F_000 412
_exptl_crystal_size_max 0.1
_exptl_crystal_size_mid 0.07
_exptl_crystal_size_min 0.05
_refine_diff_density_max 1.905
_refine_diff_density_min -2.227
_refine_diff_density_rms 0.299
_refine_ls_extinction_coef 0.0072(11)
_refine_ls_extinction_method SHELXL
_refine_ls_goodness_of_fit_ref 1.128
_refine_ls_hydrogen_treatment undef
_refine_ls_matrix_type full
_refine_ls_number_parameters 101
_refine_ls_number_reflns 1518
_refine_ls_number_restraints 0
_refine_ls_restrained_S_all 1.128
_refine_ls_R_factor_all 0.0373
_refine_ls_R_factor_gt 0.0346
_refine_ls_shift/su_max 0
_refine_ls_shift/su_mean 0
_refine_ls_structure_factor_coef Fsqd
_refine_ls_weighting_details 'calc w=1/[\s^2^(Fo^2^)+(0.0599P)^2^+5.7323P] where P=(Fo^2^+2Fc^2^)/3'
_refine_ls_weighting_scheme calc
_refine_ls_wR_factor_ref 0.111
_reflns_number_gt 1399
_reflns_number_total 1518
_reflns_threshold_expression >2sigma(I)
_cod_data_source_file JSSC-2010-183-1473.cif
_cod_data_source_block z198sa
_cod_original_cell_volume 519.296(15)
_cod_original_formula_sum 'Ag Fe O7 P2 '
_cod_database_code 1563581

loop_
_symmetry_equiv_pos_as_xyz
'x, y, z'
'-x, y+1/2, -z+1/2'
'-x, -y, -z'
'x, -y-1/2, z-1/2'

loop_
_atom_site_label
_atom_site_fract_x
_atom_site_fract_y
_atom_site_fract_z
_atom_site_U_iso_or_equiv
_atom_site_adp_type
_atom_site_calc_flag
_atom_site_refinement_flags
_atom_site_occupancy
_atom_site_disorder_assembly
_atom_site_disorder_group
_atom_site_type_symbol
O1 0.0341(5) 0.9147(4) 0.3472(4) 0.0069(6) Uani d . 1 . . O
O2 0.1868(5) 0.8030(4) 0.6146(4) 0.0063(6) Uani d . 1 . . O
O3 0.3814(5) 0.8468(4) 0.4461(4) 0.0069(6) Uani d . 1 . . O
O4 0.1400(5) 0.6101(4) 0.3977(4) 0.0055(6) Uani d . 1 . . O
O5 0.5076(5) 0.5880(4) 0.3603(4) 0.0052(6) Uani d . 1 . . O
O6 0.6912(5) 0.7094(4) 0.6194(4) 0.0081(6) Uani d . 1 . . O
O7 0.6822(5) 0.8660(4) 0.3927(4) 0.0075(6) Uani d . 1 . . O
P1 0.17419(16) 0.79125(14) 0.45374(12) 0.0024(2) Uani d . 1 . . P
P2 0.57436(16) 0.74658(13) 0.45575(12) 0.0022(2) Uani d . 1 . . P
Fe1 0.23958(9) 0.49152(8) 0.24940(7) 0.00338(18) Uani d . 1 . . Fe
Ag1 0.79388(7) 0.52615(6) 0.30987(6) 0.02271(19) Uani d . 1 . . Ag

loop_
_atom_site_aniso_label
_atom_site_aniso_U_11
_atom_site_aniso_U_22
_atom_site_aniso_U_33
_atom_site_aniso_U_12
_atom_site_aniso_U_13
_atom_site_aniso_U_23
O1 0.0039(14) 0.0089(15) 0.0070(14) 0.0025(11) 0.0010(11) 0.0034(11)
O2 0.0106(15) 0.0060(14) 0.0027(13) -0.0007(11) 0.0031(11) -0.0017(11)
O3 0.0039(13) 0.0043(14) 0.0136(15) -0.0001(11) 0.0045(12) -0.0018(12)
O4 0.0064(13) 0.0042(14) 0.0071(13) -0.0023(11) 0.0038(11) -0.0034(11)
O5 0.0030(13) 0.0066(14) 0.0062(13) -0.0010(11) 0.0018(11) -0.0030(11)
O6 0.0125(16) 0.0051(14) 0.0033(13) 0.0006(12) -0.0009(11) 0.0022(11)
O7 0.0103(14) 0.0079(15) 0.0071(14) -0.0029(12) 0.0066(12) 0.0009(11)
P1 0.0018(4) 0.0028(5) 0.0027(4) 0.0001(3) 0.0009(3) -0.0004(3)
P2 0.0023(4) 0.0027(5) 0.0022(4) 0.0000(3) 0.0014(3) 0.0002(3)
Fe1 0.0034(3) 0.0037(3) 0.0032(3) -0.0001(2) 0.0015(2) -0.0004(2)
Ag1 0.0189(3) 0.0251(3) 0.0289(3) -0.00154(16) 0.0145(2) -0.00762(18)

loop_
_atom_type_symbol
_atom_type_description
_atom_type_scat_dispersion_real
_atom_type_scat_dispersion_imag
_atom_type_scat_source
O O 0.0106 0.006 'International Tables Vol C Tables 4.2.6.8 and 6.1.1.4'
P P 0.1023 0.0942 'International Tables Vol C Tables 4.2.6.8 and 6.1.1.4'
Fe Fe 0.3463 0.8444 'International Tables Vol C Tables 4.2.6.8 and 6.1.1.4'
Ag Ag -0.8971 1.1015 'International Tables Vol C Tables 4.2.6.8 and 6.1.1.4'

loop_
_geom_angle_atom_site_label_1
_geom_angle_atom_site_label_2
_geom_angle_atom_site_label_3
_geom_angle
_geom_angle_site_symmetry_1
_geom_angle_site_symmetry_3
P1 O1 Fe1 146.9(2) . 2
P1 O1 Ag1 105.83(17) . 2_655
Fe1 O1 Ag1 105.41(14) 2 2_655
P1 O2 Fe1 128.5(2) . 4_576
P2 O3 P1 133.6(2) . .
P1 O4 Fe1 128.6(2) . .
P1 O4 Ag1 113.10(17) . 1_455
Fe1 O4 Ag1 103.08(13) . 1_455
P2 O5 Fe1 131.7(2) . .
P2 O5 Ag1 100.47(16) . .
Fe1 O5 Ag1 125.39(15) . .
P2 O6 Fe1 136.8(2) . 3_666
P2 O7 Fe1 161.3(2) . 2_655
O2 P1 O1 114.54(19) . .
O2 P1 O4 110.86(19) . .
O1 P1 O4 113.39(19) . .
O2 P1 O3 109.16(19) . .
O1 P1 O3 101.91(19) . .
O4 P1 O3 106.19(18) . .
O7 P2 O6 111.2(2) . .
O7 P2 O5 112.58(19) . .
O6 P2 O5 112.93(19) . .
O7 P2 O3 104.32(19) . .
O6 P2 O3 107.9(2) . .
O5 P2 O3 107.38(18) . .
O7 Fe1 O1 91.49(14) 2_645 2_545
O7 Fe1 O6 87.33(15) 2_645 3_666
O1 Fe1 O6 91.27(15) 2_545 3_666
O7 Fe1 O5 94.68(14) 2_645 .
O1 Fe1 O5 173.70(14) 2_545 .
O6 Fe1 O5 90.30(14) 3_666 .
O7 Fe1 O2 90.45(14) 2_645 4_575
O1 Fe1 O2 91.85(14) 2_545 4_575
O6 Fe1 O2 176.22(15) 3_666 4_575
O5 Fe1 O2 86.82(14) . 4_575
O7 Fe1 O4 175.43(14) 2_645 .
O1 Fe1 O4 84.56(14) 2_545 .
O6 Fe1 O4 90.46(14) 3_666 .
O5 Fe1 O4 89.33(13) . .
O2 Fe1 O4 91.96(14) 4_575 .
O5 Ag1 O4 139.00(11) . 1_655
O5 Ag1 O1 153.17(11) . 2_645
O4 Ag1 O1 66.87(11) 1_655 2_645

loop_
_geom_bond_atom_site_label_1
_geom_bond_atom_site_label_2
_geom_bond_site_symmetry_2
_geom_bond_distance
O1 P1 . 1.512(3)
O2 P1 . 1.510(3)
O3 P1 . 1.610(3)
O4 P1 . 1.528(3)
O3 P2 . 1.598(3)
O5 P2 . 1.530(3)
O6 P2 . 1.509(3)
O7 P2 . 1.500(3)
O1 Fe1 2 1.969(3)
O2 Fe1 4_576 2.031(3)
O4 Fe1 . 2.052(3)
O5 Fe1 . 2.007(3)
O6 Fe1 3_666 1.981(3)
O7 Fe1 2_655 1.938(3)
O1 Ag1 2_655 2.459(3)
Ag1 O1 2_645 2.459(3)
O4 Ag1 1_455 2.452(3)
O5 Ag1 . 2.374(3)
Ag1 O4 1_655 2.452(3)
